data_7049573
loop_
_publ_author_name
'D\"ubek, Gizem'
'Franz, Daniel'
'Eisenhut, Carsten'
'Altmann, Philipp J.'
'Inoue, Shigeyoshi'

_publ_section_title
;
 Reactivity of an NHC-stabilized pyramidal hydrosilylene with
 electrophilic boron sources.
;
_journal_issue 17
_journal_name_full 'Dalton transactions (Cambridge, England : 2003)'
_journal_page_first 5756
_journal_page_last 5765
_journal_paper_doi 10.1039/c9dt00608g
_journal_volume 48
_journal_year 2019
_chemical_compound_source 'see text'
_chemical_formula_moiety 'C25 H45 B Br2 N2 Si2'
_chemical_formula_sum 'C25 H45 B Br2 N2 Si2'
_chemical_formula_weight 600.42
_space_group_IT_number 2
_space_group_name_Hall '-P 1'
_space_group_name_H-M_alt 'P -1'
_symmetry_cell_setting triclinic
_symmetry_Int_Tables_number 2
_symmetry_space_group_name_Hall '-P 1'
_symmetry_space_group_name_H-M 'P -1'
_atom_sites_solution_hydrogens mixed
_audit_update_record
;
2019-02-09 deposited with the CCDC.    2019-04-03 downloaded from the CCDC.
;
_cell_angle_alpha 85.276(2)
_cell_angle_beta 89.604(2)
_cell_angle_gamma 63.638(2)
_cell_formula_units_Z 2
_cell_length_a 8.6853(5)
_cell_length_b 9.0560(5)
_cell_length_c 20.7220(12)
_cell_measurement_reflns_used 9862
_cell_measurement_temperature 100
_cell_measurement_theta_max 25.7602
_cell_measurement_theta_min 2.5200
_cell_volume 1454.61(15)
_computing_cell_refinement 'SAINT (Bruker, 2014)'
_computing_data_collection 'APEX III Control Software (Bruker, 2015)'
_computing_data_reduction 'SAINT (Bruker, 2014)'
_computing_molecular_graphics 'PLATON (Spek, 2011)'
_computing_publication_material 'PLATON (Spek, 2011), enCIFer (Allen, 2014)'
_computing_structure_refinement 'SHELXL2014 (Sheldrick, 2014), SHELXLE (Huebschle, 2011)'
_computing_structure_solution 'SHELXT (Sheldrick, 2015)'
_diffrn_ambient_temperature 100
_diffrn_detector ' CMOS plate '
_diffrn_detector_area_resol_mean 16
_diffrn_measured_fraction_theta_full 1.000
_diffrn_measured_fraction_theta_max 0.996
_diffrn_measurement_device ' \k-geometry diffractometer '
_diffrn_measurement_device_type ' Bruker Photon CMOS '
_diffrn_measurement_method ' phi- and omega-rotation '
_diffrn_radiation_monochromator 'Helios optic'
_diffrn_radiation_probe x-ray
_diffrn_radiation_source 'IMS microsource'
_diffrn_radiation_type MoK\a
_diffrn_radiation_wavelength 0.71073
_diffrn_reflns_av_R_equivalents 0.0338
_diffrn_reflns_av_unetI/netI 0.0150
_diffrn_reflns_limit_h_max 10
_diffrn_reflns_limit_h_min -10
_diffrn_reflns_limit_k_max 11
_diffrn_reflns_limit_k_min -11
_diffrn_reflns_limit_l_max 25
_diffrn_reflns_limit_l_min -25
_diffrn_reflns_number 61899
_diffrn_reflns_reduction_process
;
;
_diffrn_reflns_theta_full 25.24
_diffrn_reflns_theta_max 25.79
_diffrn_reflns_theta_min 2.52
_exptl_absorpt_coefficient_mu 2.885
_exptl_absorpt_correction_T_max 0.7453
_exptl_absorpt_correction_T_min 0.5649
_exptl_absorpt_correction_type multi-scan
_exptl_absorpt_process_details 'SADABS 2016/2, Bruker, 2016'
_exptl_crystal_colour 'clear colourless'
_exptl_crystal_density_diffrn 1.371
_exptl_crystal_density_method 'Not Measured'
_exptl_crystal_description fragment
_exptl_crystal_F_000 624
_exptl_crystal_size_max 0.643
_exptl_crystal_size_mid 0.375
_exptl_crystal_size_min 0.292
_refine_diff_density_max 2.222
_refine_diff_density_min -0.745
_refine_diff_density_rms 0.087
_refine_ls_extinction_method none
_refine_ls_goodness_of_fit_ref 1.169
_refine_ls_hydrogen_treatment mixed
_refine_ls_matrix_type full
_refine_ls_number_parameters 306
_refine_ls_number_reflns 5567
_refine_ls_number_restraints 1
_refine_ls_restrained_S_all 1.169
_refine_ls_R_factor_all 0.0395
_refine_ls_R_factor_gt 0.0378
_refine_ls_shift/su_max 0.014
_refine_ls_shift/su_mean 0.001
_refine_ls_structure_factor_coef Fsqd
_refine_ls_weighting_details 'W=1/[\S^2^(FO^2^)+(0.0314P)^2^+4.2060P] WHERE P=(FO^2^+2FC^2^)/3'
_refine_ls_weighting_scheme calc
_refine_ls_wR_factor_gt 0.0937
_refine_ls_wR_factor_ref 0.0945
_reflns_number_gt 5319
_reflns_number_total 5567
_reflns_threshold_expression I>2\s(I)
_cod_data_source_file c9dt00608g2.cif
_cod_data_source_block mo_dubgi9_0m_a
_cod_depositor_comments 'Adding full bibliography for 7049570--7049573.cif.'
_cod_database_code 7049573

loop_
_space_group_symop_id
_space_group_symop_operation_xyz
1 x,y,z
2 -x,-y,-z

loop_
_atom_site_label
_atom_site_type_symbol
_atom_site_fract_x
_atom_site_fract_y
_atom_site_fract_z
_atom_site_U_iso_or_equiv
_atom_site_adp_type
_atom_site_occupancy
_atom_site_site_symmetry_order
_atom_site_calc_flag
_atom_site_refinement_flags_posn
_atom_site_refinement_flags_adp
Br1 Br 0.98130(5) 0.77537(4) 0.12338(2) 0.02517(10) Uani 1 1 d . .
Br2 Br 1.16592(4) 0.50251(4) 0.24882(2) 0.02314(10) Uani 1 1 d . .
Si1 Si 0.75284(11) 0.76297(10) 0.24437(4) 0.01460(17) Uani 1 1 d . U
Si2 Si 0.63996(10) 0.71709(9) 0.34720(4) 0.01082(16) Uani 1 1 d . U
N1 N 0.5272(3) 1.0553(4) 0.15967(13) 0.0211(6) Uani 1 1 d . .
N2 N 0.4914(3) 0.8448(4) 0.13885(13) 0.0218(6) Uani 1 1 d . .
C1 C 0.5754(4) 0.8956(4) 0.17976(15) 0.0188(6) Uani 1 1 d . .
C2 C 0.4155(4) 1.1050(5) 0.10625(16) 0.0251(8) Uani 1 1 d . .
C3 C 0.3937(4) 0.9730(5) 0.09245(16) 0.0262(8) Uani 1 1 d . .
C4 C 0.5802(5) 1.1689(5) 0.18952(19) 0.0300(8) Uani 1 1 d . .
H4A H 0.4782 1.2635 0.2031 0.045 Uiso 1 1 calc R U
H4B H 0.6413 1.2081 0.1579 0.045 Uiso 1 1 calc R U
H4C H 0.6563 1.1104 0.2274 0.045 Uiso 1 1 calc R U
C5 C 0.3396(5) 1.2777(5) 0.07543(19) 0.0375(10) Uani 1 1 d . .
H5A H 0.2596 1.2895 0.0401 0.056 Uiso 1 1 calc R U
H5B H 0.4315 1.3028 0.0582 0.056 Uiso 1 1 calc R U
H5C H 0.2778 1.3544 0.1078 0.056 Uiso 1 1 calc R U
C6 C 0.2921(5) 0.9500(6) 0.04002(18) 0.0380(10) Uani 1 1 d . .
H6A H 0.2278 1.0556 0.0141 0.057 Uiso 1 1 calc R U
H6B H 0.2115 0.9114 0.0592 0.057 Uiso 1 1 calc R U
H6C H 0.3700 0.8679 0.0122 0.057 Uiso 1 1 calc R U
C7 C 0.4894(5) 0.6842(5) 0.14406(18) 0.0286(8) Uani 1 1 d . .
H7A H 0.5127 0.6387 0.1018 0.043 Uiso 1 1 calc R U
H7B H 0.3763 0.6972 0.1579 0.043 Uiso 1 1 calc R U
H7C H 0.5779 0.6088 0.1759 0.043 Uiso 1 1 calc R U
C8 C 0.9343(4) 0.4647(4) 0.15162(15) 0.0156(6) Uani 1 1 d . .
C9 C 0.8723(4) 0.4941(4) 0.08715(16) 0.0216(7) Uani 1 1 d . .
H9 H 0.8403 0.6000 0.0648 0.026 Uiso 1 1 calc R U
C10 C 0.8563(5) 0.3715(4) 0.05498(17) 0.0253(7) Uani 1 1 d . .
H10 H 0.8138 0.3945 0.0113 0.030 Uiso 1 1 calc R U
C11 C 0.9022(4) 0.2178(4) 0.08659(17) 0.0243(7) Uani 1 1 d . .
H11 H 0.8897 0.1348 0.0651 0.029 Uiso 1 1 calc R U
C12 C 0.9665(4) 0.1843(4) 0.14984(17) 0.0221(7) Uani 1 1 d . .
H12 H 1.0007 0.0774 0.1715 0.027 Uiso 1 1 calc R U
C13 C 0.9811(4) 0.3066(4) 0.18164(16) 0.0180(6) Uani 1 1 d . .
H13 H 1.0243 0.2819 0.2252 0.022 Uiso 1 1 calc R U
C14 C 0.7709(4) 0.7678(4) 0.41062(16) 0.0192(7) Uani 1 1 d . .
C15 C 0.9645(4) 0.6875(4) 0.39752(16) 0.0230(7) Uani 1 1 d . .
H15A H 1.0256 0.7156 0.4302 0.035 Uiso 1 1 calc R U
H15B H 0.9830 0.7286 0.3544 0.035 Uiso 1 1 calc R U
H15C H 1.0080 0.5670 0.3996 0.035 Uiso 1 1 calc R U
C16 C 0.7501(5) 0.7046(5) 0.48072(16) 0.0256(7) Uani 1 1 d . .
H16A H 0.8158 0.7336 0.5113 0.038 Uiso 1 1 calc R U
H16B H 0.7932 0.5842 0.4837 0.038 Uiso 1 1 calc R U
H16C H 0.6284 0.7563 0.4913 0.038 Uiso 1 1 calc R U
C17 C 0.7130(5) 0.9541(4) 0.41012(17) 0.0256(7) Uani 1 1 d . .
H17A H 0.7886 0.9739 0.4394 0.038 Uiso 1 1 calc R U
H17B H 0.5945 1.0081 0.4245 0.038 Uiso 1 1 calc R U
H17C H 0.7187 0.9995 0.3661 0.038 Uiso 1 1 calc R U
C18 C 0.3961(4) 0.8710(4) 0.34826(14) 0.0143(6) Uani 1 1 d . .
C19 C 0.3267(4) 0.8863(4) 0.41719(16) 0.0218(7) Uani 1 1 d . .
H19A H 0.2021 0.9557 0.4150 0.033 Uiso 1 1 calc R U
H19B H 0.3820 0.9368 0.4428 0.033 Uiso 1 1 calc R U
H19C H 0.3519 0.7761 0.4376 0.033 Uiso 1 1 calc R U
C20 C 0.3579(4) 1.0469(4) 0.31918(17) 0.0236(7) Uani 1 1 d . .
H20A H 0.2365 1.1219 0.3244 0.035 Uiso 1 1 calc R U
H20B H 0.3831 1.0445 0.2730 0.035 Uiso 1 1 calc R U
H20C H 0.4300 1.0858 0.3417 0.035 Uiso 1 1 calc R U
C21 C 0.2879(4) 0.8163(5) 0.30719(17) 0.0236(7) Uani 1 1 d . .
H21A H 0.1674 0.8995 0.3061 0.035 Uiso 1 1 calc R U
H21B H 0.2971 0.7099 0.3262 0.035 Uiso 1 1 calc R U
H21C H 0.3300 0.8047 0.2630 0.035 Uiso 1 1 calc R U
C22 C 0.6787(4) 0.4879(4) 0.36097(16) 0.0174(6) Uani 1 1 d . .
C23 C 0.5756(5) 0.4563(4) 0.41574(18) 0.0272(8) Uani 1 1 d . .
H23A H 0.6032 0.3385 0.4207 0.041 Uiso 1 1 calc R U
H23B H 0.4524 0.5219 0.4055 0.041 Uiso 1 1 calc R U
H23C H 0.6049 0.4881 0.4562 0.041 Uiso 1 1 calc R U
C24 C 0.8699(4) 0.3710(4) 0.37435(18) 0.0254(7) Uani 1 1 d . .
H24A H 0.8889 0.2563 0.3730 0.038 Uiso 1 1 calc R U
H24B H 0.9048 0.3859 0.4173 0.038 Uiso 1 1 calc R U
H24C H 0.9382 0.3963 0.3413 0.038 Uiso 1 1 calc R U
C25 C 0.6306(5) 0.4320(4) 0.29848(17) 0.0237(7) Uani 1 1 d . .
H25A H 0.6456 0.3182 0.3068 0.036 Uiso 1 1 calc R U
H25B H 0.7054 0.4371 0.2636 0.036 Uiso 1 1 calc R U
H25C H 0.5105 0.5054 0.2856 0.036 Uiso 1 1 calc R U
B1 B 0.9490(4) 0.6048(4) 0.18985(17) 0.0151(7) Uani 1 1 d . .
H1 H 0.807(5) 0.880(4) 0.2606(17) 0.018 Uiso 1 1 d . U

loop_
_atom_site_aniso_label
_atom_site_aniso_U_11
_atom_site_aniso_U_22
_atom_site_aniso_U_33
_atom_site_aniso_U_23
_atom_site_aniso_U_13
_atom_site_aniso_U_12
Br1 0.0345(2) 0.01904(17) 0.02684(19) -0.00370(13) 0.01124(14) -0.01621(15)
Br2 0.01679(17) 0.02417(18) 0.02869(19) -0.01009(13) -0.00140(13) -0.00799(13)
Si1 0.0155(4) 0.0140(4) 0.0143(3) -0.0030(3) 0.0018(3) -0.0064(3)
Si2 0.0106(4) 0.0082(4) 0.0129(3) -0.0027(3) -0.0003(3) -0.0031(3)
N1 0.0156(13) 0.0232(14) 0.0168(13) 0.0016(11) 0.0054(10) -0.0025(11)
N2 0.0165(13) 0.0276(15) 0.0161(13) -0.0038(11) 0.0057(11) -0.0050(12)
C1 0.0153(15) 0.0231(16) 0.0124(14) -0.0013(12) 0.0040(12) -0.0035(13)
C2 0.0143(15) 0.035(2) 0.0160(16) 0.0036(14) 0.0062(12) -0.0024(14)
C3 0.0146(16) 0.042(2) 0.0120(15) 0.0007(14) 0.0037(12) -0.0038(15)
C4 0.0277(19) 0.0253(18) 0.036(2) -0.0018(15) 0.0048(16) -0.0110(16)
C5 0.030(2) 0.037(2) 0.028(2) 0.0115(17) 0.0056(16) -0.0020(17)
C6 0.0249(19) 0.061(3) 0.0205(18) -0.0093(18) -0.0006(15) -0.0117(19)
C7 0.0275(18) 0.034(2) 0.0265(18) -0.0095(15) 0.0020(15) -0.0143(16)
C8 0.0117(14) 0.0162(15) 0.0188(15) -0.0058(12) 0.0042(11) -0.0055(12)
C9 0.0259(17) 0.0171(16) 0.0205(16) -0.0032(13) 0.0009(13) -0.0081(14)
C10 0.0277(18) 0.0292(19) 0.0194(17) -0.0096(14) -0.0008(14) -0.0117(15)
C11 0.0233(17) 0.0241(18) 0.0291(18) -0.0128(14) 0.0044(14) -0.0121(14)
C12 0.0210(16) 0.0165(16) 0.0311(18) -0.0058(14) 0.0044(14) -0.0098(13)
C13 0.0166(15) 0.0208(16) 0.0181(15) -0.0036(12) 0.0021(12) -0.0095(13)
C14 0.0200(16) 0.0172(16) 0.0194(16) -0.0057(12) -0.0034(13) -0.0066(13)
C15 0.0200(17) 0.0290(18) 0.0212(16) -0.0064(14) -0.0029(13) -0.0111(14)
C16 0.0297(19) 0.0272(18) 0.0179(16) -0.0026(14) -0.0017(14) -0.0109(15)
C17 0.0325(19) 0.0220(18) 0.0243(17) -0.0084(14) -0.0008(14) -0.0128(15)
C18 0.0131(14) 0.0136(14) 0.0149(15) -0.0028(11) 0.0029(11) -0.0045(12)
C19 0.0187(16) 0.0236(17) 0.0189(16) -0.0046(13) 0.0070(13) -0.0052(13)
C20 0.0189(16) 0.0149(16) 0.0287(18) 0.0011(13) 0.0020(14) -0.0006(13)
C21 0.0130(15) 0.0321(19) 0.0251(17) -0.0082(14) 0.0016(13) -0.0085(14)
C22 0.0175(15) 0.0123(14) 0.0222(16) -0.0014(12) 0.0035(12) -0.0064(12)
C23 0.035(2) 0.0211(17) 0.0283(18) -0.0013(14) 0.0088(15) -0.0154(16)
C24 0.0239(18) 0.0127(15) 0.035(2) -0.0009(14) 0.0000(15) -0.0044(14)
C25 0.0277(18) 0.0190(16) 0.0285(18) -0.0077(14) 0.0050(14) -0.0132(14)
B1 0.0147(16) 0.0144(16) 0.0170(17) -0.0004(13) 0.0016(13) -0.0073(13)

loop_
_atom_type_symbol
_atom_type_description
_atom_type_scat_dispersion_real
_atom_type_scat_dispersion_imag
_atom_type_scat_source
C C 0.0033 0.0016 ' International Tables Vol C Tables 4.2.6.8 and 6.1.1.4'
H H 0.0000 0.0000 ' International Tables Vol C Tables 4.2.6.8 and 6.1.1.4'
B B 0.0013 0.0007 ' International Tables Vol C Tables 4.2.6.8 and 6.1.1.4'
Br Br -0.2901 2.4595 ' International Tables Vol C Tables 4.2.6.8 and 6.1.1.4'
N N 0.0061 0.0033 ' International Tables Vol C Tables 4.2.6.8 and 6.1.1.4'
Si Si 0.0817 0.0704 ' International Tables Vol C Tables 4.2.6.8 and 6.1.1.4'

loop_
_geom_angle_atom_site_label_1
_geom_angle_atom_site_label_2
_geom_angle_atom_site_label_3
_geom_angle
C1 Si1 B1 103.01(14)
C1 Si1 Si2 113.13(10)
B1 Si1 Si2 131.89(10)
C1 Si1 H1 100.0(15)
B1 Si1 H1 104.7(15)
Si2 Si1 H1 99.4(15)
C22 Si2 C18 111.84(13)
C22 Si2 C14 111.34(14)
C18 Si2 C14 110.50(13)
C22 Si2 Si1 110.00(10)
C18 Si2 Si1 109.02(10)
C14 Si2 Si1 103.81(11)
C1 N1 C2 111.1(3)
C1 N1 C4 126.4(3)
C2 N1 C4 122.5(3)
C1 N2 C3 110.6(3)
C1 N2 C7 126.1(3)
C3 N2 C7 123.2(3)
N1 C1 N2 105.0(3)
N1 C1 Si1 126.2(3)
N2 C1 Si1 128.2(3)
C3 C2 N1 107.0(3)
C3 C2 C5 131.2(4)
N1 C2 C5 121.9(4)
C2 C3 N2 106.4(3)
C2 C3 C6 131.6(4)
N2 C3 C6 122.0(4)
N1 C4 H4A 109.5
N1 C4 H4B 109.5
H4A C4 H4B 109.5
N1 C4 H4C 109.5
H4A C4 H4C 109.5
H4B C4 H4C 109.5
C2 C5 H5A 109.5
C2 C5 H5B 109.5
H5A C5 H5B 109.5
C2 C5 H5C 109.5
H5A C5 H5C 109.5
H5B C5 H5C 109.5
C3 C6 H6A 109.5
C3 C6 H6B 109.5
H6A C6 H6B 109.5
C3 C6 H6C 109.5
H6A C6 H6C 109.5
H6B C6 H6C 109.5
N2 C7 H7A 109.5
N2 C7 H7B 109.5
H7A C7 H7B 109.5
N2 C7 H7C 109.5
H7A C7 H7C 109.5
H7B C7 H7C 109.5
C13 C8 C9 116.6(3)
C13 C8 B1 121.0(3)
C9 C8 B1 122.4(3)
C10 C9 C8 121.7(3)
C10 C9 H9 119.2
C8 C9 H9 119.2
C11 C10 C9 119.9(3)
C11 C10 H10 120.1
C9 C10 H10 120.1
C10 C11 C12 119.7(3)
C10 C11 H11 120.1
C12 C11 H11 120.1
C11 C12 C13 120.1(3)
C11 C12 H12 119.9
C13 C12 H12 119.9
C12 C13 C8 122.0(3)
C12 C13 H13 119.0
C8 C13 H13 119.0
C17 C14 C15 106.9(3)
C17 C14 C16 107.1(3)
C15 C14 C16 107.2(3)
C17 C14 Si2 111.9(2)
C15 C14 Si2 111.9(2)
C16 C14 Si2 111.6(2)
C14 C15 H15A 109.5
C14 C15 H15B 109.5
H15A C15 H15B 109.5
C14 C15 H15C 109.5
H15A C15 H15C 109.5
H15B C15 H15C 109.5
C14 C16 H16A 109.5
C14 C16 H16B 109.5
H16A C16 H16B 109.5
C14 C16 H16C 109.5
H16A C16 H16C 109.5
H16B C16 H16C 109.5
C14 C17 H17A 109.5
C14 C17 H17B 109.5
H17A C17 H17B 109.5
C14 C17 H17C 109.5
H17A C17 H17C 109.5
H17B C17 H17C 109.5
C21 C18 C19 107.7(3)
C21 C18 C20 105.6(3)
C19 C18 C20 107.3(3)
C21 C18 Si2 111.2(2)
C19 C18 Si2 112.3(2)
C20 C18 Si2 112.4(2)
C18 C19 H19A 109.5
C18 C19 H19B 109.5
H19A C19 H19B 109.5
C18 C19 H19C 109.5
H19A C19 H19C 109.5
H19B C19 H19C 109.5
C18 C20 H20A 109.5
C18 C20 H20B 109.5
H20A C20 H20B 109.5
C18 C20 H20C 109.5
H20A C20 H20C 109.5
H20B C20 H20C 109.5
C18 C21 H21A 109.5
C18 C21 H21B 109.5
H21A C21 H21B 109.5
C18 C21 H21C 109.5
H21A C21 H21C 109.5
H21B C21 H21C 109.5
C23 C22 C24 108.8(3)
C23 C22 C25 107.4(3)
C24 C22 C25 104.8(3)
C23 C22 Si2 113.8(2)
C24 C22 Si2 111.2(2)
C25 C22 Si2 110.5(2)
C22 C23 H23A 109.5
C22 C23 H23B 109.5
H23A C23 H23B 109.5
C22 C23 H23C 109.5
H23A C23 H23C 109.5
H23B C23 H23C 109.5
C22 C24 H24A 109.5
C22 C24 H24B 109.5
H24A C24 H24B 109.5
C22 C24 H24C 109.5
H24A C24 H24C 109.5
H24B C24 H24C 109.5
C22 C25 H25A 109.5
C22 C25 H25B 109.5
H25A C25 H25B 109.5
C22 C25 H25C 109.5
H25A C25 H25C 109.5
H25B C25 H25C 109.5
C8 B1 Br2 110.0(2)
C8 B1 Si1 123.2(2)
Br2 B1 Si1 106.39(16)
C8 B1 Br1 109.3(2)
Br2 B1 Br1 105.73(15)
Si1 B1 Br1 100.77(15)

loop_
_geom_bond_atom_site_label_1
_geom_bond_atom_site_label_2
_geom_bond_distance
Br1 B1 2.095(3)
Br2 B1 2.048(3)
Si1 C1 1.931(3)
Si1 B1 2.074(4)
Si1 Si2 2.4210(11)
Si1 H1 1.40(4)
Si2 C22 1.946(3)
Si2 C18 1.952(3)
Si2 C14 1.953(3)
N1 C1 1.344(4)
N1 C2 1.384(4)
N1 C4 1.477(5)
N2 C1 1.354(4)
N2 C3 1.394(4)
N2 C7 1.457(5)
C2 C3 1.343(6)
C2 C5 1.488(5)
C3 C6 1.489(5)
C4 H4A 0.9800
C4 H4B 0.9800
C4 H4C 0.9800
C5 H5A 0.9800
C5 H5B 0.9800
C5 H5C 0.9800
C6 H6A 0.9800
C6 H6B 0.9800
C6 H6C 0.9800
C7 H7A 0.9800
C7 H7B 0.9800
C7 H7C 0.9800
C8 C13 1.393(4)
C8 C9 1.404(5)
C8 B1 1.601(4)
C9 C10 1.399(5)
C9 H9 0.9500
C10 C11 1.374(5)
C10 H10 0.9500
C11 C12 1.384(5)
C11 H11 0.9500
C12 C13 1.387(5)
C12 H12 0.9500
C13 H13 0.9500
C14 C17 1.531(4)
C14 C15 1.539(5)
C14 C16 1.556(5)
C15 H15A 0.9800
C15 H15B 0.9800
C15 H15C 0.9800
C16 H16A 0.9800
C16 H16B 0.9800
C16 H16C 0.9800
C17 H17A 0.9800
C17 H17B 0.9800
C17 H17C 0.9800
C18 C21 1.532(4)
C18 C19 1.539(4)
C18 C20 1.545(4)
C19 H19A 0.9800
C19 H19B 0.9800
C19 H19C 0.9800
C20 H20A 0.9800
C20 H20B 0.9800
C20 H20C 0.9800
C21 H21A 0.9800
C21 H21B 0.9800
C21 H21C 0.9800
C22 C23 1.527(4)
C22 C24 1.534(4)
C22 C25 1.553(5)
C23 H23A 0.9800
C23 H23B 0.9800
C23 H23C 0.9800
C24 H24A 0.9800
C24 H24B 0.9800
C24 H24C 0.9800
C25 H25A 0.9800
C25 H25B 0.9800
C25 H25C 0.9800

loop_
_geom_torsion_atom_site_label_1
_geom_torsion_atom_site_label_2
_geom_torsion_atom_site_label_3
_geom_torsion_atom_site_label_4
_geom_torsion
C2 N1 C1 N2 -0.6(3)
C4 N1 C1 N2 178.3(3)
C2 N1 C1 Si1 170.9(2)
C4 N1 C1 Si1 -10.1(5)
C3 N2 C1 N1 1.3(3)
C7 N2 C1 N1 -174.2(3)
C3 N2 C1 Si1 -170.1(2)
C7 N2 C1 Si1 14.5(5)
C1 N1 C2 C3 -0.2(4)
C4 N1 C2 C3 -179.2(3)
C1 N1 C2 C5 178.5(3)
C4 N1 C2 C5 -0.5(5)
N1 C2 C3 N2 1.0(3)
C5 C2 C3 N2 -177.6(3)
N1 C2 C3 C6 -178.5(3)
C5 C2 C3 C6 2.9(6)
C1 N2 C3 C2 -1.4(4)
C7 N2 C3 C2 174.2(3)
C1 N2 C3 C6 178.1(3)
C7 N2 C3 C6 -6.2(5)
C13 C8 C9 C10 0.7(5)
B1 C8 C9 C10 -178.4(3)
C8 C9 C10 C11 -0.1(5)
C9 C10 C11 C12 -1.0(5)
C10 C11 C12 C13 1.4(5)
C11 C12 C13 C8 -0.7(5)
C9 C8 C13 C12 -0.4(5)
B1 C8 C13 C12 178.8(3)
C13 C8 B1 Br2 38.1(3)
C9 C8 B1 Br2 -142.8(3)
C13 C8 B1 Si1 -88.5(3)
C9 C8 B1 Si1 90.6(3)
C13 C8 B1 Br1 153.7(2)
C9 C8 B1 Br1 -27.2(4)
